data_4500852
loop_
_publ_author_name
'Qin, Ying-Lian'
'Hou, Juan-Juan'
'Lv, Jin'
'Zhang, Xian-Ming'

_publ_section_title
;
 Organic Templated Cuprous Cyanide Open Frameworks Based on Cu2(CN)6Dimer
 with Strong and Long-Lived Luminescence
;
_journal_issue 7
_journal_name_full 'Crystal Growth &amp; Design'
_journal_page_first 3101
_journal_paper_doi 10.1021/cg200362c
_journal_volume 11
_journal_year 2011
_chemical_formula_sum 'C19 H32 Cu4 N11'
_chemical_formula_weight 668.72
_chemical_name_systematic
; 
 ? 
;
_space_group_IT_number 58
_symmetry_cell_setting orthorhombic
_symmetry_space_group_name_Hall '-P 2 2n'
_symmetry_space_group_name_H-M 'P n n m'
_atom_sites_solution_hydrogens geom
_atom_sites_solution_primary direct
_atom_sites_solution_secondary difmap
_audit_creation_method SHELXL-97
_cell_angle_alpha 90.00
_cell_angle_beta 90.00
_cell_angle_gamma 90.00
_cell_formula_units_Z 2
_cell_length_a 11.361(7)
_cell_length_b 12.393(8)
_cell_length_c 8.440(6)
_cell_measurement_temperature 298(2)
_cell_volume 1188.3(14)
_computing_cell_refinement 'SMART (Bruker, 2001)'
_computing_data_collection 'SMART (Bruker, 2001)'
_computing_data_reduction 'SAINT (Bruker, 2001)'
_computing_molecular_graphics 'SAINT (Bruker, 2001)'
_computing_publication_material 'SHELXL-97 (Sheldrick, 1997)'
_computing_structure_refinement 'SHELXL-97 (Sheldrick, 1997)'
_computing_structure_solution 'SHELXS-97 (Sheldrick, 1990)'
_diffrn_ambient_temperature 298(2)
_diffrn_measured_fraction_theta_full 0.980
_diffrn_measured_fraction_theta_max 0.980
_diffrn_measurement_device_type 'Bruker Apex CCD Diffractometer'
_diffrn_measurement_method '\f and \w scan'
_diffrn_radiation_monochromator graphite
_diffrn_radiation_source 'fine-focus sealed tube'
_diffrn_radiation_type MoK\a
_diffrn_radiation_wavelength 0.71073
_diffrn_reflns_av_R_equivalents 0.0205
_diffrn_reflns_av_sigmaI/netI 0.0175
_diffrn_reflns_limit_h_max 14
_diffrn_reflns_limit_h_min -13
_diffrn_reflns_limit_k_max 15
_diffrn_reflns_limit_k_min -15
_diffrn_reflns_limit_l_max 10
_diffrn_reflns_limit_l_min -8
_diffrn_reflns_number 5778
_diffrn_reflns_theta_full 27.00
_diffrn_reflns_theta_max 27.00
_diffrn_reflns_theta_min 2.92
_exptl_absorpt_coefficient_mu 3.564
_exptl_absorpt_correction_T_max 0.8706
_exptl_absorpt_correction_T_min 0.5663
_exptl_absorpt_correction_type empirical
_exptl_absorpt_process_details 'SADABS, Sheldrick, 1997'
_exptl_crystal_colour colorless
_exptl_crystal_density_diffrn 1.869
_exptl_crystal_density_method 'not measured'
_exptl_crystal_description sheet
_exptl_crystal_F_000 678
_exptl_crystal_size_max 0.18
_exptl_crystal_size_mid 0.10
_exptl_crystal_size_min 0.04
_refine_diff_density_max 1.464
_refine_diff_density_min -1.349
_refine_diff_density_rms 0.673
_refine_ls_extinction_method none
_refine_ls_goodness_of_fit_ref 1.266
_refine_ls_hydrogen_treatment constr
_refine_ls_matrix_type full
_refine_ls_number_parameters 88
_refine_ls_number_reflns 1358
_refine_ls_number_restraints 0
_refine_ls_restrained_S_all 1.266
_refine_ls_R_factor_all 0.0445
_refine_ls_R_factor_gt 0.0345
_refine_ls_shift/su_max 0.000
_refine_ls_shift/su_mean 0.000
_refine_ls_structure_factor_coef Fsqd
_refine_ls_weighting_details 'calc w=1/[\s^2^(Fo^2^)+(0.0692P)^2^+1.0487P] where P=(Fo^2^+2Fc^2^)/3'
_refine_ls_weighting_scheme calc
_refine_ls_wR_factor_gt 0.1038
_refine_ls_wR_factor_ref 0.1216
_reflns_number_gt 1271
_reflns_number_total 1358
_reflns_threshold_expression >2sigma(I)
_cod_data_source_file cg200362c_si_002.cif
_cod_data_source_block 2
_cod_original_sg_symbol_H-M pnnm
_cod_database_code 4500852

loop_
_symmetry_equiv_pos_as_xyz
'x, y, z'
'-x, -y, z'
'-x+1/2, y+1/2, -z+1/2'
'x+1/2, -y+1/2, -z+1/2'
'-x, -y, -z'
'x, y, -z'
'x-1/2, -y-1/2, z-1/2'
'-x-1/2, y-1/2, z-1/2'

loop_
_atom_site_label
_atom_site_type_symbol
_atom_site_fract_x
_atom_site_fract_y
_atom_site_fract_z
_atom_site_U_iso_or_equiv
_atom_site_adp_type
_atom_site_occupancy
_atom_site_symmetry_multiplicity
_atom_site_calc_flag
_atom_site_refinement_flags
Cu1 Cu 0.90161(5) 0.45585(4) 0.0000 0.0264(2) Uani 1 2 d S
Cu2 Cu 0.66836(5) 0.36476(4) 0.5000 0.0298(2) Uani 1 2 d S
N1 N 0.8184(3) 0.4169(2) 0.1968(4) 0.0346(7) Uani 1 1 d .
N2 N 0.6094(3) 0.2095(3) 0.5000 0.0255(8) Uani 1 2 d S
N3 N 0.5363(4) 0.4676(3) 0.5000 0.0275(8) Uani 0.50 2 d SP
N4 N 0.4787(3) 0.2257(3) 0.0000 0.0248(8) Uani 1 2 d S
H4D H 0.4060 0.1948 0.0000 0.030 Uiso 1 2 calc SR
N5 N 0.3953(3) 0.4443(3) 0.0000 0.0280(9) Uani 1 2 d S
H5C H 0.3366 0.4930 0.0000 0.034 Uiso 0.50 2 calc SPR
H5D H 0.4641 0.4803 0.0000 0.034 Uiso 0.50 2 calc SPR
C1 C 0.7697(2) 0.3912(2) 0.3087(3) 0.0221(6) Uani 1 1 d .
C2 C 0.5674(4) 0.1252(3) 0.5000 0.0243(9) Uani 1 2 d S
C3 C 0.5363(4) 0.4676(3) 0.5000 0.0275(8) Uani 0.50 2 d SP
C4 C 0.6931(5) 0.1684(5) 0.0000 0.0441(12) Uiso 1 2 d S
H4A H 0.7428 0.1058 0.0000 0.066 Uiso 1 2 calc SR
H4B H 0.7087 0.2108 0.0929 0.066 Uiso 0.50 1 calc PR
H4C H 0.7087 0.2108 -0.0929 0.066 Uiso 0.50 1 calc PR
C5 C 0.5668(5) 0.1340(4) 0.0000 0.0431(13) Uani 1 2 d S
H5A H 0.5529 0.0895 0.0927 0.052 Uiso 0.50 1 calc PR
H5B H 0.5529 0.0895 -0.0927 0.052 Uiso 0.50 1 calc PR
C6 C 0.4854(3) 0.2943(2) 0.1458(4) 0.0290(7) Uani 1 1 d .
H6A H 0.5608 0.3310 0.1495 0.035 Uiso 1 1 calc R
H6B H 0.4787 0.2493 0.2393 0.035 Uiso 1 1 calc R
C7 C 0.3873(3) 0.3762(3) 0.1438(4) 0.0287(7) Uani 1 1 d .
H7A H 0.3120 0.3394 0.1456 0.034 Uiso 1 1 calc R
H7B H 0.3924 0.4214 0.2375 0.034 Uiso 1 1 calc R

loop_
_atom_site_aniso_label
_atom_site_aniso_U_11
_atom_site_aniso_U_22
_atom_site_aniso_U_33
_atom_site_aniso_U_23
_atom_site_aniso_U_13
_atom_site_aniso_U_12
Cu1 0.0251(3) 0.0262(3) 0.0277(3) 0.000 0.000 0.00040(19)
Cu2 0.0334(4) 0.0235(3) 0.0326(4) 0.000 0.000 -0.0001(2)
N1 0.0324(14) 0.0320(14) 0.0393(17) -0.0010(13) 0.0006(12) 0.0023(11)
N2 0.0246(18) 0.0229(17) 0.029(2) 0.000 0.000 -0.0026(14)
N3 0.027(2) 0.0280(19) 0.028(2) 0.000 0.000 0.0013(14)
N4 0.0216(18) 0.0208(16) 0.0321(19) 0.000 0.000 -0.0048(14)
N5 0.027(2) 0.0228(18) 0.034(2) 0.000 0.000 0.0000(14)
C1 0.0217(13) 0.0238(12) 0.0208(14) 0.0015(11) 0.0063(11) -0.0007(10)
C2 0.030(2) 0.023(2) 0.019(2) 0.000 0.000 -0.0038(16)
C3 0.027(2) 0.0280(19) 0.028(2) 0.000 0.000 0.0013(14)
C5 0.042(3) 0.022(2) 0.066(4) 0.000 0.000 0.003(2)
C6 0.0308(16) 0.0312(16) 0.0250(15) 0.0019(12) -0.0043(12) -0.0054(12)
C7 0.0259(16) 0.0341(16) 0.0261(17) -0.0071(13) 0.0030(12) -0.0049(12)

loop_
_atom_type_symbol
_atom_type_description
_atom_type_scat_dispersion_real
_atom_type_scat_dispersion_imag
_atom_type_scat_source
C C 0.0033 0.0016 'International Tables Vol C Tables 4.2.6.8 and 6.1.1.4'
H H 0.0000 0.0000 'International Tables Vol C Tables 4.2.6.8 and 6.1.1.4'
N N 0.0061 0.0033 'International Tables Vol C Tables 4.2.6.8 and 6.1.1.4'
Cu Cu 0.3201 1.2651 'International Tables Vol C Tables 4.2.6.8 and 6.1.1.4'

loop_
_geom_angle_atom_site_label_1
_geom_angle_atom_site_label_2
_geom_angle_atom_site_label_3
_geom_angle
_geom_angle_site_symmetry_1
_geom_angle_site_symmetry_3
N1 Cu1 N1 114.82(18) 6 .
N1 Cu1 C2 108.72(10) 6 3_655
N1 Cu1 C2 108.72(10) . 3_655
N1 Cu1 C2 107.93(10) 6 7_665
N1 Cu1 C2 107.93(10) . 7_665
C2 Cu1 C2 108.55(14) 3_655 7_665
N1 Cu1 Cu1 122.58(9) 6 5_765
N1 Cu1 Cu1 122.58(9) . 5_765
C2 Cu1 Cu1 54.40(13) 3_655 5_765
C2 Cu1 Cu1 54.15(13) 7_665 5_765
N3 Cu2 C1 109.32(11) . 6_556
N3 Cu2 C1 109.32(11) . .
C1 Cu2 C1 106.91(18) 6_556 .
N3 Cu2 N2 111.13(17) . .
C1 Cu2 N2 110.03(10) 6_556 .
C1 Cu2 N2 110.03(10) . .
C1 N1 Cu1 177.9(3) . .
C2 N2 Cu2 174.7(4) . .
C3 N3 N3 0.0(3) 5_666 5_666
C3 N3 Cu2 176.1(5) 5_666 .
N3 N3 Cu2 176.1(5) 5_666 .
C6 N4 C6 110.4(3) . 6
C6 N4 C5 113.1(2) . .
C6 N4 C5 113.1(2) 6 .
C6 N4 H4D 106.5 . .
C6 N4 H4D 106.5 6 .
C5 N4 H4D 106.5 . .
C7 N5 C7 110.1(3) 6 .
C7 N5 H5C 109.6 6 .
C7 N5 H5C 109.6 . .
C7 N5 H5D 109.6 6 .
C7 N5 H5D 109.6 . .
H5C N5 H5D 108.2 . .
N1 C1 Cu2 171.6(3) . .
N2 C2 Cu1 146.0(4) . 3_645
N2 C2 Cu1 142.6(4) . 7_566
Cu1 C2 Cu1 71.45(14) 3_645 7_566
C5 C4 H4A 109.5 . .
C5 C4 H4B 109.5 . .
H4A C4 H4B 109.5 . .
C5 C4 H4C 109.5 . .
H4A C4 H4C 109.5 . .
H4B C4 H4C 109.5 . .
C4 C5 N4 114.8(4) . .
C4 C5 H5A 108.6 . .
N4 C5 H5A 108.6 . .
C4 C5 H5B 108.6 . .
N4 C5 H5B 108.6 . .
H5A C5 H5B 107.5 . .
N4 C6 C7 109.6(3) . .
N4 C6 H6A 109.7 . .
C7 C6 H6A 109.7 . .
N4 C6 H6B 109.7 . .
C7 C6 H6B 109.7 . .
H6A C6 H6B 108.2 . .
N5 C7 C6 110.3(3) . .
N5 C7 H7A 109.6 . .
C6 C7 H7A 109.6 . .
N5 C7 H7B 109.6 . .
C6 C7 H7B 109.6 . .
H7A C7 H7B 108.1 . .

loop_
_geom_bond_atom_site_label_1
_geom_bond_atom_site_label_2
_geom_bond_distance
_geom_bond_site_symmetry_2
Cu1 N1 1.971(3) 6
Cu1 N1 1.971(3) .
Cu1 C2 2.128(5) 3_655
Cu1 C2 2.135(5) 7_665
Cu1 Cu1 2.4891(17) 5_765
Cu2 N3 1.968(4) .
Cu2 C1 2.010(3) 6_556
Cu2 C1 2.010(3) .
Cu2 N2 2.037(4) .
N1 C1 1.140(4) .
N2 C2 1.149(6) .
N3 C3 1.151(9) 5_666
N3 N3 1.151(9) 5_666
N4 C6 1.498(4) .
N4 C6 1.498(4) 6
N4 C5 1.514(6) .
N4 H4D 0.9100 .
N5 C7 1.481(4) 6
N5 C7 1.481(4) .
N5 H5C 0.9000 .
N5 H5D 0.9000 .
C2 Cu1 2.128(5) 3_645
C2 Cu1 2.135(5) 7_566
C4 C5 1.497(9) .
C4 H4A 0.9600 .
C4 H4B 0.9600 .
C4 H4C 0.9600 .
C5 H5A 0.9700 .
C5 H5B 0.9700 .
C6 C7 1.508(5) .
C6 H6A 0.9700 .
C6 H6B 0.9700 .
C7 H7A 0.9700 .
C7 H7B 0.9700 .
